data_7051444
loop_
_publ_author_name
'Kolehmainen, Erkki'
'Koivisto, Jari'
'Nissinen Maij'
'Laihia, Katri'
'Rissanen, Kari'

_journal_name_full 'New Journal of Chemistry'
_journal_paper_doi 10.1039/a902627d
_journal_year 1999
_chemical_formula_moiety 'C24 H16 Cl8 O4'
_chemical_formula_sum 'C24 H16 Cl8 O4'
_chemical_formula_weight 651.97
_space_group_IT_number 14
_symmetry_cell_setting monoclinic
_symmetry_space_group_name_Hall '-P 2yn'
_symmetry_space_group_name_H-M 'P 1 21/n 1'
_cell_angle_alpha 90.00
_cell_angle_beta 118.89(1)
_cell_angle_gamma 90.00
_cell_formula_units_Z 4
_cell_length_a 15.134(1)
_cell_length_b 13.357(1)
_cell_length_c 15.331(1)
_cell_measurement_temperature 173.0(1)
_cell_volume 2713.4(3)
_diffrn_ambient_temperature 173.0(1)
_exptl_crystal_density_diffrn 1.596
_cod_original_sg_symbol_H-M 'P 21/n'
_cod_database_code 7051444

loop_
_symmetry_equiv_pos_as_xyz
'x, y, z'
'-x+1/2, y+1/2, -z+1/2'
'-x, -y, -z'
'x-1/2, -y-1/2, z-1/2'

loop_
_atom_site_label
_atom_site_type_symbol
_atom_site_fract_x
_atom_site_fract_y
_atom_site_fract_z
_atom_site_U_iso_or_equiv
_atom_site_adp_type
_atom_site_occupancy
_atom_site_symmetry_multiplicity
_atom_site_calc_flag
_atom_site_refinement_flags
_atom_site_disorder_assembly
_atom_site_disorder_group
C1 C 0.8816(3) -0.3371(3) 0.2591(3) 0.0302(10) Uani 1 1 d . . .
H1 H 0.8535 -0.3935 0.2746 0.036 Uiso 1 1 calc R . .
C1B C 1.0117(3) -0.5210(3) 0.2598(3) 0.0272(9) Uani 1 1 d . . .
H1B H 0.9585 -0.5483 0.2685 0.033 Uiso 1 1 calc R . .
C2 C 0.9737(3) -0.3348(3) 0.2488(3) 0.0283(9) Uani 1 1 d . . .
C2B C 1.0324(3) -0.4139(3) 0.2539(3) 0.0270(9) Uani 1 1 d . . .
C3 C 0.9878(3) -0.2312(3) 0.2242(3) 0.0278(9) Uani 1 1 d . . .
H3 H 1.0417 -0.2068 0.2152 0.033 Uiso 1 1 calc R . .
C3B C 1.1245(3) -0.4069(3) 0.2435(3) 0.0289(9) Uani 1 1 d . . .
H3B H 1.1565 -0.3476 0.2384 0.035 Uiso 1 1 calc R . .
C3A C 0.9098(3) -0.1787(3) 0.2173(3) 0.0277(9) Uani 1 1 d . . .
C3AB C 1.1535(3) -0.5022(3) 0.2426(3) 0.0265(9) Uani 1 1 d . . .
C4 C 0.8608(3) -0.0778(3) 0.1931(3) 0.0279(9) Uani 1 1 d . . .
C4B C 1.2299(3) -0.5671(3) 0.2325(3) 0.0273(9) Uani 1 1 d . . .
Cl4B Cl 1.31103(9) -0.50986(9) 0.19558(10) 0.0421(3) Uani 1 1 d . . .
Cl7B Cl 1.03160(10) -0.77335(9) 0.21350(12) 0.0517(4) Uani 1 1 d . . .
C5 C 0.8720(3) -0.0392(3) 0.2906(3) 0.0324(10) Uani 1 1 d . . .
C5B C 1.2843(3) -0.6250(3) 0.3308(3) 0.0298(9) Uani 1 1 d . . .
Cl5 Cl 0.96121(11) 0.04511(10) 0.36326(10) 0.0505(3) Uani 1 1 d . . .
Cl5B Cl 1.40367(9) -0.59766(10) 0.42111(9) 0.0470(3) Uani 1 1 d . . .
C6 C 0.8143(3) -0.0953(3) 0.3140(3) 0.0339(10) Uani 1 1 d . . .
C6B C 1.2197(3) -0.6874(3) 0.3360(3) 0.0318(10) Uani 1 1 d . . .
Cl6 Cl 0.80684(13) -0.09004(12) 0.42136(11) 0.0627(4) Uani 1 1 d . . .
C7 C 0.7626(3) -0.1754(3) 0.2348(3) 0.0313(10) Uani 1 1 d . . .
C7AB C 1.0829(3) -0.5719(3) 0.2505(3) 0.0272(9) Uani 1 1 d . . .
C7A C 0.8457(3) -0.2428(3) 0.2420(3) 0.0291(9) Uani 1 1 d . . .
C7B C 1.1181(3) -0.6751(3) 0.2425(3) 0.0302(10) Uani 1 1 d . . .
Cl7 Cl 0.65744(10) -0.23057(9) 0.23392(11) 0.0491(3) Uani 1 1 d . . .
Cl4 Cl 0.89602(9) 0.00463(8) 0.12597(9) 0.0386(3) Uani 1 1 d . . .
Cl6B Cl 1.23747(13) -0.75716(10) 0.43583(11) 0.0601(4) Uani 1 1 d . . .
C8 C 0.7454(3) -0.1110(3) 0.1399(3) 0.0287(9) Uani 1 1 d . . .
C8B C 1.1564(3) -0.6511(3) 0.1641(3) 0.0281(9) Uani 1 1 d . . .
C9 C 0.6390(4) -0.2265(4) 0.0090(5) 0.0609(16) Uani 1 1 d . . .
H9A H 0.6456 -0.2836 0.0519 0.091 Uiso 1 1 calc R . .
H9B H 0.6300 -0.2510 -0.0550 0.091 Uiso 1 1 calc R . .
H9C H 0.5803 -0.1863 -0.0021 0.091 Uiso 1 1 calc R . .
C9B C 1.1559(4) -0.8064(4) 0.0843(4) 0.0468(13) Uani 1 1 d . . .
H9B1 H 1.1360 -0.8535 0.1207 0.070 Uiso 1 1 calc R . .
H9B2 H 1.1978 -0.8411 0.0611 0.070 Uiso 1 1 calc R . .
H9B3 H 1.0954 -0.7797 0.0269 0.070 Uiso 1 1 calc R . .
C10 C 0.6487(4) 0.0275(5) 0.0404(4) 0.0585(16) Uani 1 1 d . . .
H10A H 0.6958 0.0840 0.0636 0.088 Uiso 1 1 calc R . .
H10B H 0.5795 0.0522 0.0146 0.088 Uiso 1 1 calc R . .
H10C H 0.6544 -0.0080 -0.0126 0.088 Uiso 1 1 calc R . .
C10B C 1.0961(4) -0.5755(5) 0.0039(4) 0.0591(16) Uani 1 1 d . . .
H10D H 1.1242 -0.5082 0.0251 0.089 Uiso 1 1 calc R . .
H10E H 1.0338 -0.5713 -0.0601 0.089 Uiso 1 1 calc R . .
H10F H 1.1452 -0.6176 -0.0034 0.089 Uiso 1 1 calc R . .
O1 O 0.7294(2) -0.1655(2) 0.0567(2) 0.0386(8) Uani 1 1 d . . .
O1B O 1.2128(2) -0.7250(2) 0.1495(2) 0.0311(7) Uani 1 1 d . . .
O2 O 0.6726(2) -0.0400(2) 0.1220(2) 0.0371(7) Uani 1 1 d . . .
O2B O 1.0741(2) -0.6189(2) 0.0780(2) 0.0376(8) Uani 1 1 d . . .

loop_
_atom_site_aniso_label
_atom_site_aniso_U_11
_atom_site_aniso_U_22
_atom_site_aniso_U_33
_atom_site_aniso_U_23
_atom_site_aniso_U_13
_atom_site_aniso_U_12
C1 0.032(2) 0.022(2) 0.042(3) 0.0058(19) 0.023(2) 0.0004(17)
C1B 0.031(2) 0.0165(19) 0.040(2) 0.0001(18) 0.021(2) -0.0032(16)
C2 0.030(2) 0.021(2) 0.038(2) 0.0002(18) 0.0196(19) 0.0005(17)
C2B 0.029(2) 0.020(2) 0.032(2) 0.0044(18) 0.0145(18) 0.0013(17)
C3 0.029(2) 0.022(2) 0.039(2) 0.0036(19) 0.0220(19) 0.0010(17)
C3B 0.026(2) 0.021(2) 0.043(3) 0.0018(19) 0.0185(19) 0.0010(17)
C3A 0.027(2) 0.024(2) 0.035(2) 0.0022(18) 0.0174(19) -0.0003(17)
C3AB 0.023(2) 0.023(2) 0.034(2) 0.0005(18) 0.0145(18) -0.0002(16)
C4 0.033(2) 0.021(2) 0.036(2) 0.0052(18) 0.022(2) 0.0022(17)
C4B 0.025(2) 0.023(2) 0.036(2) 0.0062(18) 0.0157(19) 0.0023(16)
Cl4B 0.0364(6) 0.0355(6) 0.0658(8) 0.0099(6) 0.0337(6) 0.0006(5)
Cl7B 0.0499(7) 0.0242(6) 0.1022(11) -0.0130(6) 0.0536(8) -0.0097(5)
C5 0.034(2) 0.025(2) 0.037(2) 0.0027(19) 0.016(2) 0.0036(18)
C5B 0.029(2) 0.026(2) 0.032(2) -0.0031(19) 0.0134(19) 0.0050(18)
Cl5 0.0582(8) 0.0358(7) 0.0485(7) -0.0057(6) 0.0186(6) -0.0090(6)
Cl5B 0.0315(6) 0.0575(8) 0.0386(6) -0.0129(6) 0.0064(5) 0.0106(6)
C6 0.042(3) 0.032(2) 0.034(2) 0.004(2) 0.024(2) 0.004(2)
C6B 0.044(3) 0.024(2) 0.035(2) 0.0068(19) 0.024(2) 0.0112(19)
Cl6 0.0953(12) 0.0628(9) 0.0510(8) -0.0002(7) 0.0519(8) -0.0059(8)
C7 0.034(2) 0.024(2) 0.047(3) 0.003(2) 0.028(2) 0.0020(18)
C7AB 0.028(2) 0.021(2) 0.035(2) 0.0010(18) 0.0165(19) -0.0002(16)
C7A 0.030(2) 0.024(2) 0.039(2) 0.0041(19) 0.022(2) 0.0006(17)
C7B 0.031(2) 0.020(2) 0.048(3) -0.0015(19) 0.026(2) -0.0023(17)
Cl7 0.0441(7) 0.0367(6) 0.0865(10) 0.0038(7) 0.0474(7) -0.0014(5)
Cl4 0.0474(7) 0.0280(6) 0.0528(7) 0.0132(5) 0.0341(6) 0.0047(5)
Cl6B 0.1001(12) 0.0414(7) 0.0576(8) 0.0227(7) 0.0530(9) 0.0229(7)
C8 0.027(2) 0.027(2) 0.035(2) 0.0013(19) 0.0164(19) 0.0035(17)
C8B 0.025(2) 0.026(2) 0.033(2) 0.0010(19) 0.0145(18) 0.0028(17)
C9 0.052(3) 0.052(4) 0.060(4) -0.013(3) 0.012(3) -0.011(3)
C9B 0.039(3) 0.043(3) 0.053(3) -0.020(3) 0.018(2) -0.001(2)
C10 0.060(4) 0.059(4) 0.060(4) 0.026(3) 0.031(3) 0.027(3)
C10B 0.055(3) 0.087(5) 0.032(3) 0.018(3) 0.019(3) 0.027(3)
O1 0.0397(18) 0.0359(18) 0.0389(18) -0.0064(15) 0.0179(15) 0.0001(14)
O1B 0.0279(15) 0.0278(16) 0.0360(17) -0.0085(14) 0.0141(13) 0.0027(12)
O2 0.0340(17) 0.0336(17) 0.0472(19) 0.0094(15) 0.0224(15) 0.0102(14)
O2B 0.0259(16) 0.047(2) 0.0320(17) -0.0009(15) 0.0075(13) 0.0089(14)

loop_
_geom_bond_atom_site_label_1
_geom_bond_atom_site_label_2
_geom_bond_distance
_geom_bond_site_symmetry_2
_geom_bond_publ_flag
C1 C7A 1.347(6) . ?
C1 C2 1.479(6) . ?
C1B C7AB 1.339(6) . ?
C1B C2B 1.477(5) . ?
C2 C2B 1.357(6) . ?
C2 C3 1.475(6) . ?
C2B C3B 1.481(6) . ?
C3 C3A 1.332(6) . ?
C3B C3AB 1.349(6) . ?
C3A C7A 1.473(6) . ?
C3A C4 1.496(6) . ?
C3AB C7AB 1.465(6) . ?
C3AB C4B 1.511(6) . ?
C4 C5 1.512(6) . ?
C4 C8 1.593(6) . ?
C4 Cl4 1.756(4) . ?
C4B C5B 1.533(6) . ?
C4B C8B 1.571(6) . ?
C4B Cl4B 1.756(4) . ?
Cl7B C7B 1.752(4) . ?
C5 C6 1.325(6) . ?
C5 Cl5 1.697(5) . ?
C5B C6B 1.316(6) . ?
C5B Cl5B 1.702(4) . ?
C6 C7 1.522(6) . ?
C6 Cl6 1.704(4) . ?
C6B C7B 1.523(6) . ?
C6B Cl6B 1.698(4) . ?
C7 C7A 1.507(6) . ?
C7 C8 1.600(6) . ?
C7 Cl7 1.748(4) . ?
C7AB C7B 1.505(6) . ?
C7B C8B 1.599(6) . ?
C8 O2 1.377(5) . ?
C8 O1 1.384(5) . ?
C8B O2B 1.374(5) . ?
C8B O1B 1.393(5) . ?
C9 O1 1.450(6) . ?
C9B O1B 1.446(5) . ?
C10 O2 1.440(6) . ?
C10B O2B 1.450(6) . ?
